data_4108061
loop_
_publ_author_name
'Ryan L. Shook'
'William A. Gunderson'
'John Greaves'
'Joseph W. Ziller'
'Michael P. Hendrich'
'A. S. Borovik'

_publ_section_title
;
 A Monomeric MnIII-Peroxo Complex Derived Directly from Dioxygen
;
_journal_name_full 'Journal of the American Chemical Society'
_journal_page_first 8888
_journal_page_last 8889
_journal_paper_doi 10.1021/ja802775e
_journal_volume 130
_journal_year 2008
_chemical_formula_sum 'C29 H51.5 K Mn N7.5 O4'
_chemical_formula_weight 663.32
_chemical_name_systematic
; 
 ? 
;
_space_group_IT_number 2
_symmetry_cell_setting triclinic
_symmetry_space_group_name_Hall '-P 1'
_symmetry_space_group_name_H-M 'P -1'
_atom_sites_solution_hydrogens mixed
_atom_sites_solution_primary direct
_atom_sites_solution_secondary difmap
_audit_creation_method SHELXTL
_cell_angle_alpha 88.988(3)
_cell_angle_beta 89.252(3)
_cell_angle_gamma 87.863(3)
_cell_formula_units_Z 2
_cell_length_a 11.278(2)
_cell_length_b 11.608(2)
_cell_length_c 13.556(2)
_cell_measurement_temperature 138(2)
_cell_volume 1773.0(5)
_computing_cell_refinement 'Bruker SMART/SAINT'
_computing_data_collection 'Bruker SMART'
_computing_data_reduction 'Bruker SAINT'
_computing_molecular_graphics 'Bruker SHELXTL'
_computing_publication_material 'Bruker SHELXTL'
_computing_structure_refinement 'Bruker SHELXTL'
_computing_structure_solution 'Bruker SHELXTL'
_diffrn_ambient_temperature 138(2)
_diffrn_measured_fraction_theta_full 0.998
_diffrn_measured_fraction_theta_max 0.998
_diffrn_measurement_device_type 'CCD area detector'
_diffrn_measurement_method 'omega scans'
_diffrn_radiation_monochromator graphite
_diffrn_radiation_source 'sealed tube'
_diffrn_radiation_type MoK\a
_diffrn_radiation_wavelength 0.71073
_diffrn_reflns_av_R_equivalents 0.0291
_diffrn_reflns_av_sigmaI/netI 0.0376
_diffrn_reflns_limit_h_max 13
_diffrn_reflns_limit_h_min -13
_diffrn_reflns_limit_k_max 13
_diffrn_reflns_limit_k_min -13
_diffrn_reflns_limit_l_max 15
_diffrn_reflns_limit_l_min -15
_diffrn_reflns_number 14991
_diffrn_reflns_theta_full 24.71
_diffrn_reflns_theta_max 24.71
_diffrn_reflns_theta_min 1.50
_diffrn_standards_decay_% '< 1.0'
_diffrn_standards_interval_count 'initial 50 frames recollected'
_diffrn_standards_number '50 frames'
_exptl_absorpt_coefficient_mu 0.532
_exptl_absorpt_correction_T_max 0.9011
_exptl_absorpt_correction_T_min 0.8525
_exptl_absorpt_correction_type multi-scan
_exptl_absorpt_process_details 'Bruker SADABS'
_exptl_crystal_colour 'pale yellow'
_exptl_crystal_density_diffrn 1.242
_exptl_crystal_density_meas ?
_exptl_crystal_description irregular
_exptl_crystal_F_000 708
_exptl_crystal_size_max 0.31
_exptl_crystal_size_mid 0.26
_exptl_crystal_size_min 0.20
_refine_diff_density_max 1.329
_refine_diff_density_min -0.503
_refine_diff_density_rms 0.067
_refine_ls_extinction_coef 0.0026(9)
_refine_ls_extinction_expression Fc^*^=kFc[1+0.001xFc^2^\l^3^/sin(2\q)]^-1/4^
_refine_ls_extinction_method SHELXTL
_refine_ls_goodness_of_fit_ref 1.042
_refine_ls_hydrogen_treatment mixed
_refine_ls_matrix_type full
_refine_ls_number_parameters 382
_refine_ls_number_reflns 6043
_refine_ls_number_restraints 12
_refine_ls_restrained_S_all 1.043
_refine_ls_R_factor_all 0.0707
_refine_ls_R_factor_gt 0.0513
_refine_ls_shift/su_max 0.001
_refine_ls_shift/su_mean 0.000
_refine_ls_structure_factor_coef Fsqd
_refine_ls_weighting_details 'calc w=1/[\s^2^(Fo^2^)+(0.0621P)^2^+2.5670P] where P=(Fo^2^+2Fc^2^)/3'
_refine_ls_weighting_scheme calc
_refine_ls_wR_factor_gt 0.1264
_refine_ls_wR_factor_ref 0.1398
_reflns_number_gt 4704
_reflns_number_total 6043
_reflns_threshold_expression >2sigma(I)
_cod_data_source_file ja802775e-file004.cif
_cod_data_source_block asb22
_cod_depositor_comments
;
The following automatic conversions were performed:

'_exptl_crystal_density_meas' value 'n/a' was changed to '?' - the
value is perceived as not measured.

Automatic conversion script
Id: cif_fix_values 3008 2015-01-20 13:52:24Z robertas 

The following automatic conversions were performed:

'_atom_sites_solution_hydrogens' value 'difmap & geom' was changed to
'mixed'.

Automatic conversion script
Id: cif_fix_values 6452 2018-10-05 10:23:21Z andrius 
;
_cod_original_formula_sum 'C29 H51.50 K Mn N7.50 O4'
_cod_database_code 4108061

loop_
_symmetry_equiv_pos_as_xyz
'x, y, z'
'-x, -y, -z'

loop_
_atom_site_label
_atom_site_type_symbol
_atom_site_fract_x
_atom_site_fract_y
_atom_site_fract_z
_atom_site_U_iso_or_equiv
_atom_site_adp_type
_atom_site_occupancy
_atom_site_symmetry_multiplicity
_atom_site_calc_flag
_atom_site_refinement_flags
_atom_site_disorder_assembly
_atom_site_disorder_group
Mn1 Mn 0.43252(4) 0.61322(4) 0.25855(3) 0.02737(16) Uani 1 1 d . . .
K1 K 0.44270(7) 0.09094(7) 0.11822(6) 0.0440(2) Uani 1 1 d . . .
O1 O 0.2784(2) 0.6658(2) 0.33212(16) 0.0404(6) Uani 1 1 d . . .
O2 O 0.3458(2) 0.2863(2) 0.1382(2) 0.0480(7) Uani 1 1 d . A .
O3 O 0.4356(2) 0.88241(19) 0.03803(18) 0.0392(6) Uani 1 1 d . . .
N1 N 0.6291(2) 0.5750(2) 0.22938(19) 0.0326(6) Uani 1 1 d . . .
N2 N 0.5129(3) 0.6185(3) 0.4064(2) 0.0398(7) Uani 1 1 d . . .
N3 N 0.4241(2) 0.4566(2) 0.18417(19) 0.0291(6) Uani 1 1 d . A .
N4 N 0.4761(2) 0.7568(2) 0.16744(19) 0.0300(6) Uani 1 1 d . . .
N5 N 0.3404(3) 0.7004(3) 0.4928(2) 0.0483(8) Uani 1 1 d . . .
N6 N 0.2223(2) 0.4285(3) 0.1973(2) 0.0344(7) Uani 1 1 d . A .
N7 N 0.2855(2) 0.8358(3) 0.1439(2) 0.0362(7) Uani 1 1 d . . .
C1 C 0.6799(3) 0.5253(4) 0.3205(3) 0.0431(9) Uani 1 1 d . . .
H1A H 0.7671 0.5321 0.3185 0.052 Uiso 1 1 calc R . .
H1B H 0.6627 0.4423 0.3252 0.052 Uiso 1 1 calc R . .
C2 C 0.6293(3) 0.5860(4) 0.4102(3) 0.0450(9) Uani 1 1 d . . .
C3 C 0.6968(4) 0.6033(4) 0.4926(3) 0.0636(13) Uani 1 1 d . . .
H3A H 0.7782 0.5793 0.4938 0.076 Uiso 1 1 calc R . .
C4 C 0.6436(4) 0.6564(5) 0.5734(3) 0.0750(16) Uani 1 1 d . . .
H4A H 0.6886 0.6693 0.6307 0.090 Uiso 1 1 calc R . .
C5 C 0.5262(4) 0.6903(4) 0.5705(3) 0.0648(14) Uani 1 1 d . . .
H5A H 0.4898 0.7280 0.6253 0.078 Uiso 1 1 calc R . .
C6 C 0.4592(4) 0.6691(3) 0.4859(2) 0.0466(10) Uani 1 1 d . . .
C7 C 0.2627(3) 0.6946(3) 0.4227(3) 0.0422(9) Uani 1 1 d . . .
C8 C 0.1343(4) 0.7347(4) 0.4513(3) 0.0545(11) Uani 1 1 d . . .
C9 C 0.1241(5) 0.8634(4) 0.4264(4) 0.0756(14) Uani 1 1 d . . .
H9A H 0.0441 0.8932 0.4433 0.113 Uiso 1 1 calc R . .
H9B H 0.1391 0.8756 0.3557 0.113 Uiso 1 1 calc R . .
H9C H 0.1825 0.9042 0.4642 0.113 Uiso 1 1 calc R . .
C10 C 0.1098(5) 0.7137(6) 0.5618(4) 0.0939(19) Uani 1 1 d . . .
H10A H 0.0292 0.7419 0.5784 0.141 Uiso 1 1 calc R . .
H10B H 0.1670 0.7548 0.6005 0.141 Uiso 1 1 calc R . .
H10C H 0.1177 0.6309 0.5770 0.141 Uiso 1 1 calc R . .
C11 C 0.0452(4) 0.6702(4) 0.3924(3) 0.0631(12) Uani 1 1 d . . .
H11A H -0.0353 0.6979 0.4098 0.095 Uiso 1 1 calc R . .
H11B H 0.0538 0.5875 0.4077 0.095 Uiso 1 1 calc R . .
H11C H 0.0597 0.6835 0.3218 0.095 Uiso 1 1 calc R . .
C12 C 0.6321(3) 0.4959(3) 0.1458(2) 0.0340(8) Uani 1 1 d . . .
H12A H 0.7120 0.4582 0.1403 0.041 Uiso 1 1 calc R . .
H12B H 0.6169 0.5404 0.0840 0.041 Uiso 1 1 calc R . .
C13 C 0.5400(3) 0.4038(3) 0.1580(3) 0.0345(8) Uani 1 1 d . . .
H13A H 0.5338 0.3614 0.0957 0.041 Uiso 1 1 calc R . .
H13B H 0.5651 0.3479 0.2104 0.041 Uiso 1 1 calc R . .
C14 C 0.3347(3) 0.3862(3) 0.1705(2) 0.0313(7) Uani 1 1 d . . .
C15 C 0.1129(3) 0.3803(3) 0.1597(2) 0.0346(8) Uani 1 1 d . . .
C16 C 0.0104(3) 0.4606(4) 0.1924(3) 0.0476(10) Uani 1 1 d . A .
H16A H 0.0098 0.4660 0.2645 0.071 Uiso 1 1 calc R . .
H16B H -0.0647 0.4301 0.1710 0.071 Uiso 1 1 calc R . .
H16C H 0.0201 0.5374 0.1629 0.071 Uiso 1 1 calc R . .
C17 C 0.1166(3) 0.3755(4) 0.0469(3) 0.0469(9) Uani 1 1 d . A .
H17A H 0.1847 0.3267 0.0257 0.070 Uiso 1 1 calc R . .
H17B H 0.1244 0.4535 0.0193 0.070 Uiso 1 1 calc R . .
H17C H 0.0432 0.3433 0.0235 0.070 Uiso 1 1 calc R . .
C18 C 0.0951(3) 0.2610(3) 0.2054(3) 0.0474(9) Uani 1 1 d . A .
H18A H 0.0975 0.2656 0.2775 0.071 Uiso 1 1 calc R . .
H18B H 0.1584 0.2075 0.1824 0.071 Uiso 1 1 calc R . .
H18C H 0.0181 0.2333 0.1857 0.071 Uiso 1 1 calc R . .
C19 C 0.6789(3) 0.6882(3) 0.2052(2) 0.0353(8) Uani 1 1 d . . .
H19A H 0.7589 0.6762 0.1754 0.042 Uiso 1 1 calc R . .
H19B H 0.6873 0.7318 0.2667 0.042 Uiso 1 1 calc R . .
C20 C 0.6008(3) 0.7586(3) 0.1339(2) 0.0329(7) Uani 1 1 d . . .
H20A H 0.6268 0.8391 0.1306 0.039 Uiso 1 1 calc R . .
H20B H 0.6085 0.7261 0.0671 0.039 Uiso 1 1 calc R . .
C21 C 0.4046(3) 0.8247(3) 0.1125(2) 0.0309(7) Uani 1 1 d . . .
C22 C 0.1886(3) 0.8476(3) 0.0713(3) 0.0384(8) Uani 1 1 d . . .
C23 C 0.0734(3) 0.8290(4) 0.1288(3) 0.0511(10) Uani 1 1 d . . .
H23A H 0.0674 0.8826 0.1838 0.077 Uiso 1 1 calc R . .
H23B H 0.0732 0.7495 0.1544 0.077 Uiso 1 1 calc R . .
H23C H 0.0058 0.8430 0.0850 0.077 Uiso 1 1 calc R . .
C24 C 0.2044(3) 0.7566(4) -0.0080(3) 0.0522(10) Uani 1 1 d . . .
H24A H 0.2068 0.6797 0.0231 0.078 Uiso 1 1 calc R . .
H24B H 0.2789 0.7682 -0.0443 0.078 Uiso 1 1 calc R . .
H24C H 0.1378 0.7633 -0.0537 0.078 Uiso 1 1 calc R . .
C25 C 0.1833(3) 0.9684(3) 0.0251(3) 0.0557(11) Uani 1 1 d . . .
H25A H 0.1705 1.0254 0.0771 0.084 Uiso 1 1 calc R . .
H25B H 0.1177 0.9749 -0.0216 0.084 Uiso 1 1 calc R . .
H25C H 0.2582 0.9825 -0.0097 0.084 Uiso 1 1 calc R . .
H6 H 0.217(3) 0.492(3) 0.215(2) 0.027(10) Uiso 1 1 d . . .
H7 H 0.272(3) 0.790(3) 0.192(3) 0.030(10) Uiso 1 1 d . . .
O4 O 0.5897(6) 0.0386(6) 0.2747(5) 0.0604(16) Uiso 0.50 1 d P A 1
C26 C 0.8070(12) 0.0189(14) 0.2708(12) 0.092(4) Uiso 0.50 1 d P A 1
H26A H 0.8704 0.0740 0.2756 0.138 Uiso 0.50 1 calc PR A 1
H26B H 0.8121 -0.0184 0.2066 0.138 Uiso 0.50 1 calc PR A 1
H26C H 0.8156 -0.0396 0.3235 0.138 Uiso 0.50 1 calc PR A 1
C27 C 0.7090(10) 0.0708(10) 0.2795(9) 0.084(3) Uiso 0.50 1 d P A 1
H27A H 0.7136 0.1349 0.2306 0.101 Uiso 0.50 1 calc PR A 1
H27B H 0.7134 0.1075 0.3447 0.101 Uiso 0.50 1 calc PR A 1
C28 C 0.5548(9) -0.0226(9) 0.3660(8) 0.066(3) Uiso 0.50 1 d P A 1
H28A H 0.5785 0.0192 0.4252 0.079 Uiso 0.50 1 calc PR A 1
H28B H 0.5899 -0.1020 0.3686 0.079 Uiso 0.50 1 calc PR A 1
C29 C 0.4171(9) -0.0229(9) 0.3568(7) 0.068(3) Uiso 0.50 1 d P A 1
H29A H 0.3830 -0.0598 0.4157 0.103 Uiso 0.50 1 calc PR A 1
H29B H 0.3964 -0.0658 0.2982 0.103 Uiso 0.50 1 calc PR A 1
H29C H 0.3853 0.0566 0.3507 0.103 Uiso 0.50 1 calc PR A 1
O5 O 0.5989(7) 0.0718(7) 0.2430(6) 0.0882(13) Uiso 0.50 1 d PD A 2
N8 N 0.7136(5) -0.0368(7) 0.3427(6) 0.0882(13) Uiso 0.50 1 d PD A 2
C30 C 0.6106(6) 0.0009(8) 0.3134(7) 0.0882(13) Uiso 0.50 1 d PD A 2
C31 C 0.5026(7) -0.0441(10) 0.3682(8) 0.0882(13) Uiso 0.50 1 d PD A 2
H31A H 0.5286 -0.0959 0.4222 0.132 Uiso 0.50 1 calc PR A 2
H31B H 0.4542 -0.0863 0.3225 0.132 Uiso 0.50 1 calc PR A 2
H31C H 0.4553 0.0209 0.3951 0.132 Uiso 0.50 1 calc PR A 2
C32 C 0.7325(8) -0.1193(9) 0.4267(7) 0.0882(13) Uiso 0.50 1 d PD A 2
H32A H 0.6568 -0.1308 0.4612 0.132 Uiso 0.50 1 calc PR A 2
H32B H 0.7893 -0.0882 0.4725 0.132 Uiso 0.50 1 calc PR A 2
H32C H 0.7639 -0.1932 0.4018 0.132 Uiso 0.50 1 calc PR A 2
C33 C 0.8222(7) -0.0082(14) 0.2850(10) 0.0882(13) Uiso 0.50 1 d PD A 2
H33A H 0.8011 0.0470 0.2321 0.132 Uiso 0.50 1 calc PR A 2
H33B H 0.8575 -0.0786 0.2564 0.132 Uiso 0.50 1 calc PR A 2
H33C H 0.8795 0.0257 0.3287 0.132 Uiso 0.50 1 calc PR A 2

loop_
_atom_site_aniso_label
_atom_site_aniso_U_11
_atom_site_aniso_U_22
_atom_site_aniso_U_33
_atom_site_aniso_U_23
_atom_site_aniso_U_13
_atom_site_aniso_U_12
Mn1 0.0186(3) 0.0396(3) 0.0245(3) -0.0053(2) 0.00254(18) -0.00772(19)
K1 0.0492(5) 0.0398(4) 0.0431(5) -0.0076(3) 0.0089(4) -0.0036(4)
O1 0.0314(13) 0.0575(15) 0.0329(13) -0.0123(11) 0.0120(10) -0.0064(11)
O2 0.0269(13) 0.0491(16) 0.0691(18) -0.0266(13) 0.0049(12) -0.0063(11)
O3 0.0324(13) 0.0347(13) 0.0505(15) 0.0064(11) 0.0053(11) -0.0061(10)
N1 0.0191(13) 0.0462(17) 0.0329(15) 0.0020(12) -0.0029(11) -0.0082(12)
N2 0.0365(17) 0.0569(19) 0.0275(15) 0.0004(13) -0.0006(12) -0.0217(14)
N3 0.0137(12) 0.0410(15) 0.0329(14) -0.0071(12) 0.0026(10) -0.0035(11)
N4 0.0216(13) 0.0380(15) 0.0309(14) -0.0034(12) 0.0055(11) -0.0062(11)
N5 0.056(2) 0.059(2) 0.0305(16) -0.0113(14) 0.0131(15) -0.0222(16)
N6 0.0162(13) 0.0456(19) 0.0425(17) -0.0186(14) 0.0006(11) -0.0053(12)
N7 0.0278(15) 0.0384(16) 0.0423(17) -0.0029(14) 0.0086(13) 0.0009(12)
C1 0.0230(17) 0.065(2) 0.042(2) 0.0107(18) -0.0081(15) -0.0104(16)
C2 0.037(2) 0.067(3) 0.0324(19) 0.0102(17) -0.0065(15) -0.0244(18)
C3 0.044(2) 0.109(4) 0.040(2) 0.016(2) -0.0121(18) -0.040(2)
C4 0.070(3) 0.128(4) 0.031(2) 0.007(2) -0.013(2) -0.062(3)
C5 0.072(3) 0.097(4) 0.030(2) -0.008(2) 0.0046(19) -0.055(3)
C6 0.054(2) 0.060(2) 0.0274(18) -0.0041(17) 0.0024(16) -0.030(2)
C7 0.051(2) 0.043(2) 0.034(2) -0.0085(16) 0.0156(17) -0.0134(17)
C8 0.057(3) 0.063(3) 0.043(2) -0.0101(19) 0.0248(19) 0.004(2)
C9 0.088(4) 0.063(3) 0.075(3) -0.024(3) 0.014(3) 0.006(3)
C10 0.085(4) 0.139(5) 0.055(3) -0.004(3) 0.043(3) 0.028(4)
C11 0.039(2) 0.074(3) 0.076(3) -0.010(2) 0.028(2) -0.005(2)
C12 0.0146(15) 0.048(2) 0.0394(18) -0.0028(15) 0.0034(13) -0.0004(14)
C13 0.0203(16) 0.0414(19) 0.0418(19) -0.0067(15) 0.0046(14) -0.0013(14)
C14 0.0220(16) 0.043(2) 0.0298(17) -0.0107(14) 0.0010(13) -0.0011(14)
C15 0.0168(15) 0.051(2) 0.0372(18) -0.0069(15) 0.0003(13) -0.0100(14)
C16 0.0177(17) 0.062(2) 0.063(3) -0.009(2) 0.0025(16) -0.0067(16)
C17 0.0324(19) 0.071(3) 0.039(2) -0.0051(18) -0.0060(15) -0.0192(18)
C18 0.033(2) 0.057(2) 0.053(2) -0.0024(19) 0.0049(17) -0.0125(17)
C19 0.0225(16) 0.051(2) 0.0337(18) -0.0032(15) 0.0001(13) -0.0128(15)
C20 0.0234(16) 0.0429(19) 0.0328(17) -0.0022(14) 0.0039(13) -0.0084(14)
C21 0.0265(17) 0.0279(16) 0.0387(18) -0.0091(14) 0.0060(14) -0.0054(13)
C22 0.0240(17) 0.0400(19) 0.051(2) -0.0049(16) 0.0037(15) -0.0017(14)
C23 0.0287(19) 0.059(2) 0.066(3) -0.005(2) 0.0088(18) 0.0012(17)
C24 0.034(2) 0.061(3) 0.063(3) -0.018(2) 0.0028(18) -0.0100(18)
C25 0.035(2) 0.052(2) 0.080(3) 0.009(2) -0.003(2) 0.0049(18)

loop_
_atom_type_symbol
_atom_type_description
_atom_type_scat_dispersion_real
_atom_type_scat_dispersion_imag
_atom_type_scat_source
C C 0.0033 0.0016 'International Tables Vol C Tables 4.2.6.8 and 6.1.1.4'
H H 0.0000 0.0000 'International Tables Vol C Tables 4.2.6.8 and 6.1.1.4'
N N 0.0061 0.0033 'International Tables Vol C Tables 4.2.6.8 and 6.1.1.4'
O O 0.0106 0.0060 'International Tables Vol C Tables 4.2.6.8 and 6.1.1.4'
K K 0.2009 0.2494 'International Tables Vol C Tables 4.2.6.8 and 6.1.1.4'
Mn Mn 0.3368 0.7283 'International Tables Vol C Tables 4.2.6.8 and 6.1.1.4'

loop_
_geom_angle_atom_site_label_1
_geom_angle_atom_site_label_2
_geom_angle_atom_site_label_3
_geom_angle
_geom_angle_site_symmetry_1
_geom_angle_site_symmetry_3
O1 Mn1 N3 115.27(9) . .
O1 Mn1 N4 104.69(10) . .
N3 Mn1 N4 114.70(10) . .
O1 Mn1 N2 84.15(10) . .
N3 Mn1 N2 120.51(11) . .
N4 Mn1 N2 112.68(10) . .
O1 Mn1 N1 159.54(10) . .
N3 Mn1 N1 79.91(10) . .
N4 Mn1 N1 78.91(10) . .
N2 Mn1 N1 76.02(10) . .
O5 K1 O2 106.7(2) . .
O5 K1 O3 101.36(19) . 2_665
O2 K1 O3 102.05(9) . 2_665
O5 K1 O3 104.9(2) . 1_545
O2 K1 O3 147.63(8) . 1_545
O3 K1 O3 78.18(8) 2_665 1_545
O5 K1 O4 11.1(2) . .
O2 K1 O4 110.35(17) . .
O3 K1 O4 110.06(15) 2_665 .
O3 K1 O4 99.52(16) 1_545 .
O5 K1 C21 93.7(2) . 1_545
O2 K1 C21 145.85(9) . 1_545
O3 K1 C21 100.29(8) 2_665 1_545
O3 K1 C21 23.21(8) 1_545 1_545
O4 K1 C21 85.41(16) . 1_545
O5 K1 C30 16.46(13) . .
O2 K1 C30 113.96(19) . .
O3 K1 C30 112.63(15) 2_665 .
O3 K1 C30 94.97(18) 1_545 .
O4 K1 C30 5.7(2) . .
C21 K1 C30 80.03(18) 1_545 .
O5 K1 K1 107.1(2) . 2_655
O2 K1 K1 133.62(8) . 2_655
O3 K1 K1 40.39(5) 2_665 2_655
O3 K1 K1 37.79(5) 1_545 2_655
O4 K1 K1 108.92(15) . 2_655
C21 K1 K1 60.22(6) 1_545 2_655
C30 K1 K1 107.35(17) . 2_655
C7 O1 Mn1 129.6(2) . .
C14 O2 K1 155.8(2) . .
C21 O3 K1 152.1(2) . 2_665
C21 O3 K1 99.62(19) . 1_565
K1 O3 K1 101.82(8) 2_665 1_565
C1 N1 C12 114.2(3) . .
C1 N1 C19 111.2(3) . .
C12 N1 C19 113.4(3) . .
C1 N1 Mn1 107.57(19) . .
C12 N1 Mn1 104.46(17) . .
C19 N1 Mn1 105.06(19) . .
C2 N2 C6 119.7(3) . .
C2 N2 Mn1 115.3(2) . .
C6 N2 Mn1 124.0(3) . .
C14 N3 C13 112.8(3) . .
C14 N3 Mn1 131.8(2) . .
C13 N3 Mn1 114.34(19) . .
C21 N4 C20 112.6(3) . .
C21 N4 Mn1 128.7(2) . .
C20 N4 Mn1 115.3(2) . .
C7 N5 C6 126.2(3) . .
C14 N6 C15 122.6(3) . .
C21 N7 C22 120.7(3) . .
N1 C1 C2 111.1(3) . .
N2 C2 C3 122.0(4) . .
N2 C2 C1 116.0(3) . .
C3 C2 C1 121.9(4) . .
C2 C3 C4 118.8(4) . .
C5 C4 C3 119.8(4) . .
C4 C5 C6 119.9(4) . .
N2 C6 N5 125.1(3) . .
N2 C6 C5 119.7(4) . .
N5 C6 C5 115.3(4) . .
O1 C7 N5 129.3(4) . .
O1 C7 C8 115.4(3) . .
N5 C7 C8 115.2(3) . .
C11 C8 C9 110.1(4) . .
C11 C8 C10 108.8(4) . .
C9 C8 C10 110.3(4) . .
C11 C8 C7 110.3(3) . .
C9 C8 C7 106.2(3) . .
C10 C8 C7 111.1(4) . .
N1 C12 C13 111.7(3) . .
N3 C13 C12 110.3(3) . .
O2 C14 N3 125.1(3) . .
O2 C14 N6 118.7(3) . .
N3 C14 N6 116.2(3) . .
N6 C15 C16 106.7(3) . .
N6 C15 C18 110.1(3) . .
C16 C15 C18 108.6(3) . .
N6 C15 C17 110.8(3) . .
C16 C15 C17 109.5(3) . .
C18 C15 C17 111.0(3) . .
N1 C19 C20 111.9(3) . .
N4 C20 C19 109.8(3) . .
O3 C21 N4 125.6(3) . .
O3 C21 N7 117.8(3) . .
N4 C21 N7 116.6(3) . .
O3 C21 K1 57.18(16) . 1_565
N4 C21 K1 117.1(2) . 1_565
N7 C21 K1 93.54(19) . 1_565
N7 C22 C25 110.7(3) . .
N7 C22 C24 110.5(3) . .
C25 C22 C24 110.8(3) . .
N7 C22 C23 106.3(3) . .
C25 C22 C23 108.8(3) . .
C24 C22 C23 109.6(3) . .
C27 O4 C28 110.4(8) . .
C27 O4 K1 124.2(6) . .
C28 O4 K1 125.3(6) . .
C26 C27 O4 134.7(13) . .
O4 C28 C29 102.0(7) . .
C30 O5 K1 129.8(5) . .
C30 N8 C32 124.1(7) . .
C30 N8 C33 120.1(7) . .
C32 N8 C33 115.45(19) . .
O5 C30 N8 122.0(7) . .
O5 C30 C31 120.8(2) . .
N8 C30 C31 117.2(7) . .
O5 C30 K1 33.8(4) . .
N8 C30 K1 146.3(7) . .
C31 C30 K1 91.7(3) . .

loop_
_geom_bond_atom_site_label_1
_geom_bond_atom_site_label_2
_geom_bond_distance
_geom_bond_site_symmetry_2
Mn1 O1 2.070(2) .
Mn1 N3 2.100(3) .
Mn1 N4 2.125(3) .
Mn1 N2 2.214(3) .
Mn1 N1 2.275(3) .
K1 O5 2.459(8) .
K1 O2 2.498(3) .
K1 O3 2.530(2) 2_665
K1 O3 2.675(2) 1_545
K1 O4 2.754(7) .
K1 C21 3.139(3) 1_545
K1 C30 3.400(7) .
K1 K1 4.0408(16) 2_655
O1 C7 1.287(4) .
O2 C14 1.248(4) .
O3 C21 1.255(4) .
O3 K1 2.530(2) 2_665
O3 K1 2.675(2) 1_565
N1 C1 1.468(4) .
N1 C12 1.471(4) .
N1 C19 1.478(4) .
N2 C2 1.353(5) .
N2 C6 1.361(5) .
N3 C14 1.338(4) .
N3 C13 1.465(4) .
N4 C21 1.333(4) .
N4 C20 1.473(4) .
N5 C7 1.305(5) .
N5 C6 1.377(5) .
N6 C14 1.389(4) .
N6 C15 1.473(4) .
N7 C21 1.405(4) .
N7 C22 1.482(5) .
C1 C2 1.512(5) .
C2 C3 1.382(5) .
C3 C4 1.385(7) .
C4 C5 1.368(7) .
C5 C6 1.412(5) .
C7 C8 1.551(5) .
C8 C11 1.519(6) .
C8 C9 1.527(6) .
C8 C10 1.536(6) .
C12 C13 1.523(4) .
C15 C16 1.524(5) .
C15 C18 1.526(5) .
C15 C17 1.531(5) .
C19 C20 1.523(5) .
C21 K1 3.139(3) 1_565
C22 C25 1.524(5) .
C22 C24 1.525(5) .
C22 C23 1.526(5) .
O4 C27 1.413(13) .
O4 C28 1.473(12) .
C26 C27 1.244(15) .
C28 C29 1.560(14) .
O5 C30 1.2537(19) .
N8 C30 1.2907(19) .
N8 C32 1.4880(19) .
N8 C33 1.4884(19) .
C30 C31 1.5235(19) .
